data_1524750
loop_
_publ_author_name
'Kripyakevich, P.I.'
'Evdokimenko, V.I.'
'Zalutskii, I.I.'

_publ_section_title
;
 Hexagonal Laves phases in the alloys of magnesium with rare-earth metals
;
_journal_name_full 'Dopovidi Akademii Nauk Ukrains'koi'
_journal_page_first 766
_journal_page_last 769
_journal_volume 1964
_journal_year 1964
_chemical_formula_sum 'Eu Mg2'
_space_group_IT_number 194
_symmetry_space_group_name_Hall '-P 6c 2c'
_symmetry_space_group_name_H-M 'P 63/m m c'
_cell_angle_alpha 90
_cell_angle_beta 90
_cell_angle_gamma 120
_cell_formula_units_Z 4
_cell_length_a 6.4
_cell_length_b 6.4
_cell_length_c 10.35
_cell_volume 367.139
_citation_journal_id_ASTM DNUKEM
_cod_data_source_file Kripyakevich_DNUKEM_1964_1860.cif
_cod_data_source_block Eu1Mg2
_cod_original_cell_volume 367.1394
_cod_original_formula_sum 'Eu1 Mg2'
_cod_database_code 1524750

loop_
_symmetry_equiv_pos_as_xyz
x,y,z
x-y,x,z+1/2
-y,x-y,z
-x,-y,z+1/2
-x+y,-x,z
y,-x+y,z+1/2
-y,-x,-z+1/2
x-y,-y,-z
x,x-y,-z+1/2
y,x,-z
-x+y,y,-z+1/2
-x,-x+y,-z
-x,-y,-z
-x+y,-x,-z-1/2
y,-x+y,-z
x,y,-z-1/2
x-y,x,-z
-y,x-y,-z-1/2
y,x,z-1/2
-x+y,y,z
-x,-x+y,z-1/2
-y,-x,z
x-y,-y,z-1/2
x,x-y,z

loop_
_atom_site_label
_atom_site_type_symbol
_atom_site_fract_x
_atom_site_fract_y
_atom_site_fract_z
_atom_site_occupancy
_atom_site_U_iso_or_equiv
Eu1 Eu 0.3333 0.6667 0.063 1 0.0
Mg1 Mg 0 0 0 1 0.0
Mg2 Mg 0.833 0.666 0.25 1 0.0
